data_2204921
loop_
_publ_author_name
'Howie, R. Alan'
'Kindness, Andrew'
'McKay, Michael G.'
'Maguire, Glenn E. M.'

_publ_section_title
;
 (Anthracen-9-ylmethyl)diethylamine at 100K
;
_journal_issue 1
_journal_name_full 'Acta Crystallographica Section E'
_journal_page_first o52
_journal_page_last o54
_journal_paper_doi 10.1107/S1600536804031265
_journal_volume 61
_journal_year 2005
_chemical_formula_iupac 'C19 H21 N'
_chemical_formula_moiety 'C19 H21 N'
_chemical_formula_sum 'C19 H21 N'
_chemical_formula_weight 263.37
_chemical_melting_point .36E-305
_chemical_name_systematic
;
(Anthracen-9-ylmethyl)diethylamine at 100K
;
_space_group_IT_number 14
_symmetry_cell_setting monoclinic
_symmetry_space_group_name_Hall '-P 2ybc'
_symmetry_space_group_name_H-M 'P 1 21/c 1'
_atom_sites_solution_hydrogens geom
_atom_sites_solution_primary direct
_atom_sites_solution_secondary difmap
_cell_angle_alpha 90.00
_cell_angle_beta 93.388(15)
_cell_angle_gamma 90.00
_cell_formula_units_Z 4
_cell_length_a 8.5230(10)
_cell_length_b 22.678(5)
_cell_length_c 7.769(2)
_cell_measurement_reflns_used 2017
_cell_measurement_temperature 100(2)
_cell_measurement_theta_max 32
_cell_measurement_theta_min 4
_cell_volume 1499.0(5)
_computing_cell_refinement 'CrysAlis CCD'
_computing_data_collection 'CrysAlis CCD (Oxford Diffraction, 2003)'
_computing_data_reduction 'CrysAlis RED (Oxford Diffraction, 2003)'
_computing_molecular_graphics 'ORTEP-3 for Windows (Farrugia, 1997)'
_computing_publication_material 'SHELXL97 and PLATON (Spek, 2003)'
_computing_structure_refinement 'SHELXL97 (Sheldrick, 1997)'
_computing_structure_solution 'SHELXS97 (Sheldrick, 1997)'
_diffrn_ambient_temperature 100(2)
_diffrn_measured_fraction_theta_full 0.994
_diffrn_measured_fraction_theta_max 0.926
_diffrn_measurement_device_type 'Xcalibur2 area-detector'
_diffrn_measurement_method \w-2\q
_diffrn_radiation_monochromator graphite
_diffrn_radiation_source 'fine-focus sealed tube'
_diffrn_radiation_type MoK\a
_diffrn_radiation_wavelength 0.71073
_diffrn_reflns_av_R_equivalents 0.0243
_diffrn_reflns_av_sigmaI/netI 0.0336
_diffrn_reflns_limit_h_max 12
_diffrn_reflns_limit_h_min -12
_diffrn_reflns_limit_k_max 31
_diffrn_reflns_limit_k_min -33
_diffrn_reflns_limit_l_max 8
_diffrn_reflns_limit_l_min -11
_diffrn_reflns_number 14548
_diffrn_reflns_theta_full 26.00
_diffrn_reflns_theta_max 31.91
_diffrn_reflns_theta_min 4.32
_diffrn_standards_decay_% 0
_diffrn_standards_number 0
_exptl_absorpt_coefficient_mu 0.067
_exptl_absorpt_correction_type none
_exptl_crystal_colour colorless
_exptl_crystal_density_diffrn 1.167
_exptl_crystal_density_method 'not measured'
_exptl_crystal_description prism
_exptl_crystal_F_000 568
_exptl_crystal_size_max 0.30
_exptl_crystal_size_mid 0.20
_exptl_crystal_size_min 0.20
_refine_diff_density_max 0.384
_refine_diff_density_min -0.222
_refine_ls_extinction_method none
_refine_ls_goodness_of_fit_ref 1.060
_refine_ls_hydrogen_treatment constr
_refine_ls_matrix_type full
_refine_ls_number_parameters 183
_refine_ls_number_reflns 4796
_refine_ls_number_restraints 0
_refine_ls_restrained_S_all 1.060
_refine_ls_R_factor_all 0.0681
_refine_ls_R_factor_gt 0.0476
_refine_ls_shift/su_max 0.000
_refine_ls_shift/su_mean 0.000
_refine_ls_structure_factor_coef Fsqd
_refine_ls_weighting_details 'calc w = 1/[\s^2^(Fo^2^)+(0.0802P)^2^] where P = (Fo^2^+2Fc^2^)/3'
_refine_ls_weighting_scheme calc
_refine_ls_wR_factor_gt 0.1264
_refine_ls_wR_factor_ref 0.1367
_reflns_number_gt 3585
_reflns_number_total 4796
_reflns_threshold_expression I>2\s(I)
_cod_data_source_file lh6328.cif
_cod_data_source_block I
_cod_original_sg_symbol_H-M 'P 21/c'
_cod_database_code 2204921
_cod_database_fobs_code 2204921

loop_
_symmetry_equiv_pos_as_xyz
'x, y, z'
'x, -y+1/2, z+1/2'
'-x, -y, -z'
'-x, y-1/2, -z-1/2'

loop_
_atom_site_label
_atom_site_fract_x
_atom_site_fract_y
_atom_site_fract_z
_atom_site_U_iso_or_equiv
_atom_site_adp_type
_atom_site_calc_flag
_atom_site_refinement_flags
_atom_site_occupancy
_atom_site_type_symbol
N1 0.28466(10) 0.45869(4) 0.77896(10) 0.01573(18) Uani d . 1 N
C1 0.32807(10) 0.36296(4) 0.63016(11) 0.01304(18) Uani d . 1 C
C2 0.25325(11) 0.34470(4) 0.47101(11) 0.01319(18) Uani d . 1 C
C3 0.09093(11) 0.35617(4) 0.42278(12) 0.0178(2) Uani d . 1 C
H3 0.0298 0.3783 0.4982 0.021 Uiso calc R 1 H
C4 0.02237(12) 0.33592(5) 0.27049(13) 0.0214(2) Uani d . 1 C
H4 -0.0858 0.3437 0.2431 0.026 Uiso calc R 1 H
C5 0.11017(12) 0.30347(5) 0.15230(13) 0.0209(2) Uani d . 1 C
H5 0.0606 0.2894 0.0475 0.025 Uiso calc R 1 H
C6 0.26519(12) 0.29265(4) 0.19013(12) 0.0177(2) Uani d . 1 C
H6 0.3240 0.2718 0.1096 0.021 Uiso calc R 1 H
C7 0.34132(11) 0.31209(4) 0.34929(11) 0.01392(18) Uani d . 1 C
C8 0.49882(11) 0.29836(4) 0.38961(12) 0.01495(19) Uani d . 1 C
H8 0.5561 0.2769 0.3091 0.018 Uiso calc R 1 H
C9 0.57381(10) 0.31564(4) 0.54650(11) 0.01381(18) Uani d . 1 C
C10 0.73430(11) 0.30030(4) 0.58820(12) 0.0170(2) Uani d . 1 C
H10 0.7900 0.2776 0.5092 0.020 Uiso calc R 1 H
C11 0.80842(11) 0.31788(4) 0.73983(13) 0.0195(2) Uani d . 1 C
H11 0.9150 0.3073 0.7660 0.023 Uiso calc R 1 H
C12 0.72597(12) 0.35206(4) 0.85905(13) 0.0206(2) Uani d . 1 C
H12 0.7789 0.3647 0.9637 0.025 Uiso calc R 1 H
C13 0.57198(11) 0.36699(4) 0.82513(12) 0.0176(2) Uani d . 1 C
H13 0.5193 0.3896 0.9070 0.021 Uiso calc R 1 H
C14 0.48826(11) 0.34909(4) 0.66770(11) 0.01342(18) Uani d . 1 C
C15 0.23994(11) 0.39603(4) 0.76462(12) 0.01584(19) Uani d . 1 C
H15A 0.1257 0.3933 0.7344 0.019 Uiso calc R 1 H
H15B 0.2607 0.3768 0.8781 0.019 Uiso calc R 1 H
C16 0.23523(12) 0.49040(4) 0.61903(13) 0.0197(2) Uani d . 1 C
H16A 0.1205 0.4975 0.6171 0.024 Uiso calc R 1 H
H16B 0.2560 0.4651 0.5190 0.024 Uiso calc R 1 H
C17 0.31859(14) 0.54901(5) 0.60020(14) 0.0264(2) Uani d . 1 C
H17A 0.2947 0.5750 0.6961 0.040 Uiso calc R 1 H
H17B 0.2826 0.5675 0.4909 0.040 Uiso calc R 1 H
H17C 0.4323 0.5424 0.6015 0.040 Uiso calc R 1 H
C18 0.21012(12) 0.48517(5) 0.92764(13) 0.0233(2) Uani d . 1 C
H18A 0.0989 0.4725 0.9252 0.028 Uiso calc R 1 H
H18B 0.2113 0.5286 0.9154 0.028 Uiso calc R 1 H
C19 0.28961(15) 0.46879(5) 1.10158(13) 0.0280(3) Uani d . 1 C
H19A 0.2835 0.4260 1.1181 0.042 Uiso calc R 1 H
H19B 0.2365 0.4888 1.1935 0.042 Uiso calc R 1 H
H19C 0.4001 0.4810 1.1052 0.042 Uiso calc R 1 H

loop_
_atom_site_aniso_label
_atom_site_aniso_U_11
_atom_site_aniso_U_22
_atom_site_aniso_U_33
_atom_site_aniso_U_12
_atom_site_aniso_U_13
_atom_site_aniso_U_23
N1 0.0197(4) 0.0139(4) 0.0136(4) 0.0019(3) 0.0014(3) -0.0014(3)
C1 0.0153(4) 0.0115(4) 0.0124(4) -0.0006(3) 0.0009(3) 0.0011(3)
C2 0.0147(4) 0.0112(4) 0.0136(4) -0.0010(3) 0.0005(3) 0.0017(3)
C3 0.0168(5) 0.0199(5) 0.0167(4) 0.0004(3) 0.0006(3) 0.0016(3)
C4 0.0166(5) 0.0262(5) 0.0208(5) -0.0013(4) -0.0032(4) 0.0033(4)
C5 0.0253(5) 0.0217(5) 0.0150(4) -0.0042(4) -0.0050(4) -0.0004(4)
C6 0.0237(5) 0.0150(4) 0.0141(4) -0.0018(3) -0.0007(4) -0.0013(3)
C7 0.0175(4) 0.0116(4) 0.0126(4) -0.0016(3) 0.0000(3) 0.0004(3)
C8 0.0178(4) 0.0126(4) 0.0145(4) 0.0000(3) 0.0021(3) -0.0007(3)
C9 0.0150(4) 0.0114(4) 0.0150(4) -0.0012(3) 0.0005(3) 0.0014(3)
C10 0.0160(4) 0.0151(4) 0.0200(5) 0.0000(3) 0.0016(3) 0.0014(3)
C11 0.0149(4) 0.0183(5) 0.0249(5) -0.0003(3) -0.0034(4) 0.0035(4)
C12 0.0234(5) 0.0186(5) 0.0188(5) -0.0008(4) -0.0067(4) 0.0002(4)
C13 0.0221(5) 0.0151(4) 0.0154(4) 0.0012(3) -0.0019(4) -0.0010(3)
C14 0.0160(4) 0.0107(4) 0.0134(4) -0.0010(3) -0.0005(3) 0.0013(3)
C15 0.0182(4) 0.0148(4) 0.0147(4) -0.0007(3) 0.0021(3) -0.0002(3)
C16 0.0239(5) 0.0166(5) 0.0182(5) 0.0020(4) -0.0028(4) 0.0014(4)
C17 0.0341(6) 0.0174(5) 0.0275(6) 0.0000(4) 0.0009(5) 0.0038(4)
C18 0.0268(5) 0.0231(5) 0.0206(5) 0.0046(4) 0.0051(4) -0.0064(4)
C19 0.0420(7) 0.0260(6) 0.0163(5) -0.0029(5) 0.0045(4) -0.0038(4)

loop_
_atom_type_symbol
_atom_type_description
_atom_type_scat_dispersion_real
_atom_type_scat_dispersion_imag
_atom_type_scat_source
C C 0.0033 0.0016 'International Tables Vol C Tables 4.2.6.8 and 6.1.1.4'
H H 0.0000 0.0000 'International Tables Vol C Tables 4.2.6.8 and 6.1.1.4'
N N 0.0061 0.0033 'International Tables Vol C Tables 4.2.6.8 and 6.1.1.4'

loop_
_geom_angle_atom_site_label_1
_geom_angle_atom_site_label_2
_geom_angle_atom_site_label_3
_geom_angle
_geom_angle_publ_flag
C15 N1 C16 110.27(7) y
C15 N1 C18 109.24(8) y
C16 N1 C18 110.22(8) y
C14 C1 C2 119.56(8) ?
C14 C1 C15 118.57(8) y
C2 C1 C15 121.86(8) y
C1 C2 C3 123.44(8) ?
C1 C2 C7 119.70(8) ?
C3 C2 C7 116.86(8) ?
C4 C3 C2 121.39(9) ?
C4 C3 H3 119.3 ?
C2 C3 H3 119.3 ?
C3 C4 C5 121.17(9) ?
C3 C4 H4 119.4 ?
C5 C4 H4 119.4 ?
C6 C5 C4 119.69(9) ?
C6 C5 H5 120.2 ?
C4 C5 H5 120.2 ?
C5 C6 C7 121.10(9) ?
C5 C6 H6 119.4 ?
C7 C6 H6 119.4 ?
C8 C7 C6 120.41(8) ?
C8 C7 C2 119.82(8) ?
C6 C7 C2 119.75(8) ?
C7 C8 C9 121.15(8) ?
C7 C8 H8 119.4 ?
C9 C8 H8 119.4 ?
C8 C9 C10 120.74(8) ?
C8 C9 C14 119.63(8) ?
C10 C9 C14 119.63(8) ?
C11 C10 C9 120.86(9) ?
C11 C10 H10 119.6 ?
C9 C10 H10 119.6 ?
C10 C11 C12 119.99(9) ?
C10 C11 H11 120.0 ?
C12 C11 H11 120.0 ?
C13 C12 C11 120.98(9) ?
C13 C12 H12 119.5 ?
C11 C12 H12 119.5 ?
C12 C13 C14 121.14(9) ?
C12 C13 H13 119.4 ?
C14 C13 H13 119.4 ?
C1 C14 C13 122.49(8) ?
C1 C14 C9 120.13(8) ?
C13 C14 C9 117.38(8) ?
N1 C15 C1 113.06(7) y
N1 C15 H15A 109.0 ?
C1 C15 H15A 109.0 ?
N1 C15 H15B 109.0 ?
C1 C15 H15B 109.0 ?
H15A C15 H15B 107.8 ?
N1 C16 C17 113.32(8) y
N1 C16 H16A 108.9 ?
C17 C16 H16A 108.9 ?
N1 C16 H16B 108.9 ?
C17 C16 H16B 108.9 ?
H16A C16 H16B 107.7 ?
C16 C17 H17A 109.5 ?
C16 C17 H17B 109.5 ?
H17A C17 H17B 109.5 ?
C16 C17 H17C 109.5 ?
H17A C17 H17C 109.5 ?
H17B C17 H17C 109.5 ?
N1 C18 C19 113.92(9) y
N1 C18 H18A 108.8 ?
C19 C18 H18A 108.8 ?
N1 C18 H18B 108.8 ?
C19 C18 H18B 108.8 ?
H18A C18 H18B 107.7 ?
C18 C19 H19A 109.5 ?
C18 C19 H19B 109.5 ?
H19A C19 H19B 109.5 ?
C18 C19 H19C 109.5 ?
H19A C19 H19C 109.5 ?
H19B C19 H19C 109.5 ?

loop_
_geom_bond_atom_site_label_1
_geom_bond_atom_site_label_2
_geom_bond_distance
_geom_bond_publ_flag
N1 C15 1.4738(12) y
N1 C16 1.4753(13) y
N1 C18 1.4782(12) y
C1 C14 1.4146(13) ?
C1 C2 1.4191(12) ?
C1 C15 1.5201(13) y
C2 C3 1.4355(13) ?
C2 C7 1.4451(13) ?
C3 C4 1.3677(14) ?
C3 H3 0.9500 ?
C4 C5 1.4234(15) ?
C4 H4 0.9500 ?
C5 C6 1.3588(14) ?
C5 H5 0.9500 ?
C6 C7 1.4316(13) ?
C6 H6 0.9500 ?
C7 C8 1.3954(13) ?
C8 C9 1.3984(13) ?
C8 H8 0.9500 ?
C9 C10 1.4299(13) ?
C9 C14 1.4403(13) ?
C10 C11 1.3630(13) ?
C10 H10 0.9500 ?
C11 C12 1.4246(15) ?
C11 H11 0.9500 ?
C12 C13 1.3659(14) ?
C12 H12 0.9500 ?
C13 C14 1.4376(13) ?
C13 H13 0.9500 ?
C15 H15A 0.9900 ?
C15 H15B 0.9900 ?
C16 C17 1.5183(15) y
C16 H16A 0.9900 ?
C16 H16B 0.9900 ?
C17 H17A 0.9800 ?
C17 H17B 0.9800 ?
C17 H17C 0.9800 ?
C18 C19 1.5215(15) y
C18 H18A 0.9900 ?
C18 H18B 0.9900 ?
C19 H19A 0.9800 ?
C19 H19B 0.9800 ?
C19 H19C 0.9800 ?

loop_
_geom_torsion_atom_site_label_1
_geom_torsion_atom_site_label_2
_geom_torsion_atom_site_label_3
_geom_torsion_atom_site_label_4
_geom_torsion
_geom_torsion_publ_flag
C2 C1 C15 N1 -107.99(9) y
C14 C1 C15 N1 73.42(10) y
C1 C15 N1 C16 66.38(10) y
C1 C15 N1 C18 -172.35(8) y
C15 N1 C16 C17 -162.17(8) y
C15 N1 C18 C19 76.45(11) y

loop_
_cod_related_entry_id
_cod_related_entry_database
_cod_related_entry_code
1 ChemSpider 13190270
